data_7017939
loop_
_publ_author_name
'Wilson-Coutts, Sarah M'
'Browne, Julian M. W.'
'Marsh, Liesl C.'
'Polson, Matthew I. J.'
'Hartshorn, Richard M.'

_publ_section_title
;
 High diastereoselectivity in borohydride reductions of coordinated
 imines.
;
_journal_issue 5
_journal_name_full 'Dalton transactions (Cambridge, England : 2003)'
_journal_page_first 1591
_journal_page_last 1596
_journal_paper_doi 10.1039/c1dt11704a
_journal_volume 41
_journal_year 2012
_chemical_absolute_configuration ad
_chemical_compound_source 'Synthesized by the authors. See text'
_chemical_formula_moiety 'C12 H22 Co N4 O4, 2(H2 O), Cl'
_chemical_formula_sum 'C12 H26 Cl Co N4 O6'
_chemical_formula_weight 416.75
_space_group_IT_number 4
_symmetry_cell_setting monoclinic
_symmetry_space_group_name_Hall 'P 2yb'
_symmetry_space_group_name_H-M 'P 1 21 1'
_atom_sites_solution_hydrogens geom
_atom_sites_solution_primary direct
_atom_sites_solution_secondary difmap
_audit_creation_method SHELXL-97
_cell_angle_alpha 90.00
_cell_angle_beta 95.9870(10)
_cell_angle_gamma 90.00
_cell_formula_units_Z 4
_cell_length_a 10.4102(6)
_cell_length_b 12.7755(5)
_cell_length_c 13.0729(6)
_cell_measurement_reflns_used 4264
_cell_measurement_temperature 93(2)
_cell_measurement_theta_max 31.60
_cell_measurement_theta_min 2.87
_cell_volume 1729.15(14)
_computing_cell_refinement 'SAINT (Bruker, 2007)'
_computing_data_collection 'APEX2 (Bruker, 2007)'
_computing_data_reduction 'SAINT (Bruker, 2007)'
_computing_molecular_graphics
;
Mercury, V1.4, (Bruno et al., 2002)
;
_computing_structure_refinement 'SHELXL97 (Sheldrick, 2008)'
_computing_structure_solution 'SHELXS97 (Sheldrick, 2008)'
_diffrn_ambient_temperature 93(2)
_diffrn_measured_fraction_theta_full 0.999
_diffrn_measured_fraction_theta_max 0.999
_diffrn_measurement_device_type 'Bruker APEX2 CCD area detector'
_diffrn_measurement_method '\f and \w scans'
_diffrn_radiation_monochromator graphite
_diffrn_radiation_source 'sealed tube'
_diffrn_radiation_type MoK\a
_diffrn_radiation_wavelength 0.71073
_diffrn_reflns_av_R_equivalents 0.0564
_diffrn_reflns_av_sigmaI/netI 0.0409
_diffrn_reflns_limit_h_max 12
_diffrn_reflns_limit_h_min -12
_diffrn_reflns_limit_k_max 15
_diffrn_reflns_limit_k_min -15
_diffrn_reflns_limit_l_max 15
_diffrn_reflns_limit_l_min -15
_diffrn_reflns_number 23927
_diffrn_reflns_theta_full 25.05
_diffrn_reflns_theta_max 25.05
_diffrn_reflns_theta_min 1.57
_diffrn_standards_number 0
_exptl_absorpt_coefficient_mu 1.183
_exptl_absorpt_correction_T_max 1
_exptl_absorpt_correction_T_min 0.790380
_exptl_absorpt_correction_type multi-scan
_exptl_absorpt_process_details 'SADABS (Bruker, 2007) '
_exptl_crystal_colour orange
_exptl_crystal_density_diffrn 1.601
_exptl_crystal_density_method 'not measured'
_exptl_crystal_description block
_exptl_crystal_F_000 872
_exptl_crystal_size_max 0.3
_exptl_crystal_size_mid 0.22
_exptl_crystal_size_min 0.15
_refine_diff_density_max 0.253
_refine_diff_density_min -0.303
_refine_diff_density_rms 0.061
_refine_ls_abs_structure_details 'Flack H D (1983), Acta Cryst. A39, 876-881'
_refine_ls_abs_structure_Flack 0.01(2)
_refine_ls_extinction_method none
_refine_ls_goodness_of_fit_ref 1.070
_refine_ls_hydrogen_treatment mixed
_refine_ls_matrix_type full
_refine_ls_number_parameters 468
_refine_ls_number_reflns 6121
_refine_ls_number_restraints 11
_refine_ls_restrained_S_all 1.069
_refine_ls_R_factor_all 0.0374
_refine_ls_R_factor_gt 0.0349
_refine_ls_shift/su_max <0.001
_refine_ls_shift/su_mean <0.001
_refine_ls_structure_factor_coef Fsqd
_refine_ls_weighting_details 'calc w=1/[\s^2^(Fo^2^)+(0.0260P)^2^+1.1113P] where P=(Fo^2^+2Fc^2^)/3'
_refine_ls_weighting_scheme calc
_refine_ls_wR_factor_gt 0.0711
_refine_ls_wR_factor_ref 0.0723
_reflns_number_gt 5774
_reflns_number_total 6121
_reflns_threshold_expression I>2\s(I)
_cod_data_source_file c1dt11704a.txt
_cod_data_source_block SWCE
_cod_original_cell_volume 1729.15(15)
_cod_original_sg_symbol_H-M 'P 21'
_cod_database_code 7017939

loop_
_symmetry_equiv_pos_as_xyz
'x, y, z'
'-x, y+1/2, -z'

loop_
_atom_site_label
_atom_site_type_symbol
_atom_site_fract_x
_atom_site_fract_y
_atom_site_fract_z
_atom_site_U_iso_or_equiv
_atom_site_adp_type
_atom_site_occupancy
_atom_site_symmetry_multiplicity
_atom_site_calc_flag
_atom_site_refinement_flags
Co1 Co 0.12147(5) 0.58965(4) 0.49856(3) 0.01636(12) Uani 1 1 d .
O1 O 0.9037(3) 0.6714(2) 1.0817(2) 0.0225(7) Uani 1 1 d .
C2 C 0.8033(4) 0.7220(3) 1.1039(3) 0.0187(9) Uani 1 1 d .
C3 C 0.6743(4) 0.6783(4) 1.0584(3) 0.0257(10) Uani 1 1 d .
H3 H 0.6533 0.6269 1.1098 0.031 Uiso 1 1 calc R
N4 N 0.6953(3) 0.6157(3) 0.9726(2) 0.0286(9) Uani 1 1 d D
H4 H 0.696(4) 0.659(2) 0.927(2) 0.043 Uiso 1 1 d D
C5 C 0.5988(4) 0.5423(3) 0.9255(3) 0.0233(9) Uani 1 1 d .
H5A H 0.5248 0.5794 0.8921 0.028 Uiso 1 1 calc R
H5B H 0.5697 0.4956 0.9769 0.028 Uiso 1 1 calc R
C6 C 0.6675(4) 0.4817(4) 0.8475(3) 0.0295(11) Uani 1 1 d .
H6A H 0.6182 0.4194 0.8269 0.035 Uiso 1 1 calc R
H6B H 0.6727 0.5245 0.7869 0.035 Uiso 1 1 calc R
N7 N 0.8004(3) 0.4508(3) 0.8911(2) 0.0210(8) Uani 1 1 d .
H7 H 0.8515 0.4481 0.8387 0.025 Uiso 1 1 calc R
C8 C 0.8078(4) 0.3467(4) 0.9454(3) 0.0260(10) Uani 1 1 d .
H8A H 0.8935 0.3170 0.9449 0.031 Uiso 1 1 calc R
H8B H 0.7458 0.2984 0.9109 0.031 Uiso 1 1 calc R
C9 C 0.7783(4) 0.3646(3) 1.0543(3) 0.0218(9) Uani 1 1 d .
H9A H 0.6861 0.3747 1.0558 0.026 Uiso 1 1 calc R
H9B H 0.8042 0.3039 1.0961 0.026 Uiso 1 1 calc R
N10 N 0.8491(3) 0.4589(3) 1.0969(2) 0.0207(8) Uani 1 1 d .
H10 H 0.8017 0.4893 1.1435 0.025 Uiso 1 1 calc R
C11 C 0.9812(4) 0.4385(4) 1.1483(3) 0.0315(11) Uani 1 1 d .
H11A H 0.9817 0.3731 1.1861 0.038 Uiso 1 1 calc R
H11B H 1.0058 0.4942 1.1968 0.038 Uiso 1 1 calc R
C12 C 1.0776(4) 0.4325(4) 1.0690(3) 0.0268(10) Uani 1 1 d .
H12A H 1.1650 0.4419 1.1015 0.032 Uiso 1 1 calc R
H12B H 1.0721 0.3652 1.0344 0.032 Uiso 1 1 calc R
N13 N 1.0428(3) 0.5161(3) 0.9969(2) 0.0255(8) Uani 1 1 d .
C14 C 1.1071(4) 0.5511(4) 0.9251(3) 0.0302(10) Uani 1 1 d .
C15 C 1.0312(4) 0.6334(3) 0.8572(3) 0.0186(9) Uani 1 1 d .
O16 O 0.9145(3) 0.6452(2) 0.87688(18) 0.0224(6) Uani 1 1 d .
O17 O 0.8077(3) 0.8012(2) 1.1592(2) 0.0304(7) Uani 1 1 d .
O18 O 1.0840(3) 0.6797(2) 0.79079(18) 0.0233(7) Uani 1 1 d .
C19 C 0.5600(4) 0.7490(4) 1.0490(3) 0.0312(11) Uani 1 1 d .
H19A H 0.4860 0.7117 1.0179 0.047 Uiso 1 1 calc R
H19B H 0.5767 0.8081 1.0070 0.047 Uiso 1 1 calc R
H19C H 0.5436 0.7728 1.1161 0.047 Uiso 1 1 calc R
C20 C 1.2493(4) 0.5432(4) 0.9232(3) 0.0281(10) Uani 1 1 d .
H20A H 1.2920 0.5747 0.9842 0.042 Uiso 1 1 calc R
H20B H 1.2741 0.5788 0.8637 0.042 Uiso 1 1 calc R
H20C H 1.2737 0.4708 0.9205 0.042 Uiso 1 1 calc R
Co2 Co 0.86680(5) 0.55912(4) 0.98667(3) 0.01825(13) Uani 1 1 d .
O21 O 0.0880(3) 0.4779(2) 0.4031(2) 0.0203(6) Uani 1 1 d .
C22 C 0.1897(4) 0.4229(3) 0.3871(3) 0.0183(9) Uani 1 1 d .
C23 C 0.3137(4) 0.4639(4) 0.4452(3) 0.0222(9) Uani 1 1 d .
N24 N 0.2924(3) 0.5392(3) 0.5079(2) 0.0268(8) Uani 1 1 d .
C25 C 0.3870(4) 0.5987(4) 0.5726(2) 0.0225(9) Uani 1 1 d .
H25A H 0.4310 0.6478 0.5317 0.027 Uiso 1 1 calc R
H25B H 0.4507 0.5524 0.6081 0.027 Uiso 1 1 calc R
C26 C 0.3132(4) 0.6563(4) 0.6491(3) 0.0287(10) Uani 1 1 d .
H26A H 0.2947 0.6090 0.7037 0.034 Uiso 1 1 calc R
H26B H 0.3654 0.7134 0.6796 0.034 Uiso 1 1 calc R
N27 N 0.1893(3) 0.6986(3) 0.5960(2) 0.0180(7) Uani 1 1 d .
H27 H 0.1325 0.7073 0.6438 0.022 Uiso 1 1 calc R
C28 C 0.2006(4) 0.7981(3) 0.5419(3) 0.0236(9) Uani 1 1 d .
H28A H 0.2705 0.8392 0.5764 0.028 Uiso 1 1 calc R
H28B H 0.1212 0.8378 0.5424 0.028 Uiso 1 1 calc R
C29 C 0.2269(4) 0.7766(3) 0.4312(3) 0.0227(9) Uani 1 1 d .
H29A H 0.2093 0.8388 0.3895 0.027 Uiso 1 1 calc R
H29B H 0.3168 0.7576 0.4290 0.027 Uiso 1 1 calc R
N30 N 0.1420(3) 0.6894(3) 0.3904(2) 0.0189(8) Uani 1 1 d .
H30 H 0.1822 0.6561 0.3411 0.023 Uiso 1 1 calc R
C31 C 0.0103(4) 0.7224(4) 0.3428(3) 0.0271(10) Uani 1 1 d .
H31A H -0.0211 0.6733 0.2894 0.033 Uiso 1 1 calc R
H31B H 0.0152 0.7911 0.3119 0.033 Uiso 1 1 calc R
C32 C -0.0814(4) 0.7252(4) 0.4258(3) 0.0231(9) Uani 1 1 d .
H32A H -0.0645 0.7860 0.4696 0.028 Uiso 1 1 calc R
H32B H -0.1704 0.7277 0.3954 0.028 Uiso 1 1 calc R
N33 N -0.0562(3) 0.6280(3) 0.4850(2) 0.0213(8) Uani 1 1 d D
H33 H -0.095(3) 0.584(2) 0.447(2) 0.032 Uiso 1 1 d D
C34 C -0.1128(4) 0.6094(4) 0.5791(3) 0.0291(10) Uani 1 1 d .
H34 H -0.0902 0.6719 0.6207 0.035 Uiso 1 1 calc R
C35 C -0.0370(4) 0.5223(3) 0.6360(2) 0.0161(8) Uani 1 1 d .
O36 O 0.0753(2) 0.5026(2) 0.60780(18) 0.0203(6) Uani 1 1 d .
O37 O 0.1879(3) 0.3450(2) 0.3346(2) 0.0253(7) Uani 1 1 d .
O38 O -0.0862(3) 0.4723(2) 0.70332(18) 0.0237(7) Uani 1 1 d .
C39 C 0.4355(4) 0.4040(4) 0.4458(3) 0.0323(11) Uani 1 1 d .
H39A H 0.4566 0.3730 0.5124 0.048 Uiso 1 1 calc R
H39B H 0.5038 0.4502 0.4308 0.048 Uiso 1 1 calc R
H39C H 0.4250 0.3499 0.3947 0.048 Uiso 1 1 calc R
C40 C -0.2564(4) 0.6046(4) 0.5730(3) 0.0303(11) Uani 1 1 d .
H40A H -0.2850 0.5354 0.5531 0.045 Uiso 1 1 calc R
H40B H -0.2930 0.6542 0.5229 0.045 Uiso 1 1 calc R
H40C H -0.2839 0.6211 0.6390 0.045 Uiso 1 1 calc R
Cl1 Cl 0.72648(10) 0.52221(9) 0.30147(7) 0.0270(2) Uani 1 1 d .
Cl2 Cl 0.70960(10) 0.11387(9) 0.79761(7) 0.0312(3) Uani 1 1 d .
O100 O 0.4753(3) 0.1958(3) 0.6484(3) 0.0395(9) Uani 1 1 d D
H100 H 0.545(3) 0.172(4) 0.681(3) 0.059 Uiso 1 1 d D
H101 H 0.420(4) 0.148(3) 0.657(4) 0.059 Uiso 1 1 d D
O200 O 0.5112(3) 0.9387(3) 0.8410(2) 0.0360(8) Uani 1 1 d D
H200 H 0.451(3) 0.950(4) 0.792(2) 0.054 Uiso 1 1 d D
H201 H 0.575(3) 0.980(3) 0.836(4) 0.054 Uiso 1 1 d D
O300 O 0.3719(4) 0.2502(3) 0.2100(2) 0.0395(9) Uani 1 1 d D
H300 H 0.429(4) 0.299(3) 0.208(4) 0.059 Uiso 1 1 d D
H301 H 0.313(3) 0.279(4) 0.242(4) 0.059 Uiso 1 1 d D
O400 O 0.6258(4) 0.8899(3) 0.2913(3) 0.0492(10) Uani 1 1 d D
H400 H 0.587(5) 0.838(3) 0.316(4) 0.074 Uiso 1 1 d D
H401 H 0.697(3) 0.879(5) 0.266(4) 0.074 Uiso 1 1 d D

loop_
_atom_site_aniso_label
_atom_site_aniso_U_11
_atom_site_aniso_U_22
_atom_site_aniso_U_33
_atom_site_aniso_U_23
_atom_site_aniso_U_13
_atom_site_aniso_U_12
Co1 0.0167(3) 0.0145(3) 0.0189(2) -0.00233(18) 0.00677(19) -0.0018(2)
O1 0.0170(15) 0.0194(16) 0.0315(14) -0.0066(11) 0.0047(12) -0.0020(13)
C2 0.027(2) 0.013(2) 0.0172(17) -0.0007(15) 0.0056(17) 0.0008(19)
C3 0.030(2) 0.022(2) 0.0237(19) 0.0010(17) -0.0008(17) 0.004(2)
N4 0.0205(18) 0.029(2) 0.0394(18) -0.0148(15) 0.0161(15) -0.0037(17)
C5 0.0168(19) 0.025(3) 0.0271(18) 0.0013(17) -0.0040(16) -0.0004(18)
C6 0.037(3) 0.034(3) 0.0168(18) 0.0005(17) -0.0025(18) 0.001(2)
N7 0.025(2) 0.024(2) 0.0150(14) -0.0009(13) 0.0073(13) -0.0070(17)
C8 0.028(2) 0.018(2) 0.031(2) -0.0066(17) -0.0013(18) -0.0058(19)
C9 0.023(2) 0.014(2) 0.028(2) 0.0030(16) 0.0022(17) -0.0010(17)
N10 0.0200(19) 0.020(2) 0.0226(16) -0.0033(14) 0.0063(14) 0.0007(16)
C11 0.027(2) 0.049(3) 0.0175(17) 0.0094(19) 0.0003(17) -0.007(2)
C12 0.020(2) 0.039(3) 0.0208(18) 0.0046(18) 0.0007(17) 0.002(2)
N13 0.030(2) 0.0179(19) 0.0316(16) 0.0031(15) 0.0159(15) 0.0078(16)
C14 0.015(2) 0.040(3) 0.036(2) 0.008(2) 0.0013(17) -0.003(2)
C15 0.020(2) 0.019(2) 0.0162(16) -0.0065(15) 0.0006(16) -0.0062(17)
O16 0.0229(15) 0.0193(15) 0.0269(13) 0.0026(11) 0.0111(11) -0.0011(13)
O17 0.0333(18) 0.0244(18) 0.0333(15) -0.0111(14) 0.0030(14) 0.0046(15)
O18 0.0246(16) 0.0263(18) 0.0204(13) -0.0033(12) 0.0089(12) -0.0055(14)
C19 0.021(2) 0.045(3) 0.027(2) -0.0068(19) 0.0025(18) 0.011(2)
C20 0.021(2) 0.034(3) 0.0297(19) -0.0037(19) 0.0066(17) 0.003(2)
Co2 0.0195(3) 0.0147(3) 0.0222(2) -0.00321(19) 0.0097(2) -0.0031(2)
O21 0.0184(15) 0.0163(15) 0.0268(13) -0.0063(11) 0.0053(12) -0.0011(12)
C22 0.020(2) 0.021(2) 0.0141(17) 0.0048(16) 0.0014(16) 0.0006(18)
C23 0.023(2) 0.023(2) 0.0206(18) 0.0023(16) 0.0005(16) 0.0066(18)
N24 0.0164(17) 0.028(2) 0.0376(17) -0.0073(15) 0.0096(14) -0.0053(15)
C25 0.0178(19) 0.028(2) 0.0208(16) 0.0007(18) 0.0004(14) -0.0009(19)
C26 0.030(2) 0.036(3) 0.0187(18) -0.0072(17) -0.0044(17) 0.004(2)
N27 0.0171(18) 0.0195(19) 0.0187(14) -0.0038(13) 0.0078(13) -0.0002(15)
C28 0.024(2) 0.014(2) 0.032(2) -0.0067(16) 0.0018(17) -0.0043(17)
C29 0.023(2) 0.018(2) 0.0273(19) 0.0075(16) 0.0041(17) -0.0027(18)
N30 0.025(2) 0.0165(19) 0.0171(15) -0.0020(13) 0.0091(14) -0.0030(15)
C31 0.026(2) 0.034(2) 0.0196(18) 0.0047(17) -0.0062(17) -0.009(2)
C32 0.017(2) 0.020(2) 0.030(2) 0.0097(17) -0.0044(17) 0.0010(17)
N33 0.0252(19) 0.0145(19) 0.0258(16) 0.0019(13) 0.0105(14) 0.0036(15)
C34 0.019(2) 0.034(3) 0.035(2) 0.0080(19) 0.0034(17) -0.001(2)
C35 0.018(2) 0.015(2) 0.0152(15) -0.0085(14) 0.0049(15) -0.0050(16)
O36 0.0171(15) 0.0183(15) 0.0264(12) 0.0023(11) 0.0063(11) 0.0010(12)
O37 0.0272(17) 0.0187(17) 0.0303(14) -0.0079(13) 0.0042(13) 0.0024(14)
O38 0.0343(17) 0.0210(17) 0.0174(12) -0.0020(11) 0.0110(12) -0.0091(14)
C39 0.024(3) 0.044(3) 0.031(2) -0.007(2) 0.0089(19) 0.002(2)
C40 0.018(2) 0.043(3) 0.0304(18) -0.006(2) 0.0055(16) 0.001(2)
Cl1 0.0272(6) 0.0324(6) 0.0220(4) 0.0008(4) 0.0056(4) 0.0015(4)
Cl2 0.0348(6) 0.0328(7) 0.0275(4) 0.0023(4) 0.0103(4) -0.0041(5)
O100 0.0285(19) 0.046(2) 0.0438(17) 0.0121(16) 0.0018(15) -0.0037(16)
O200 0.034(2) 0.039(2) 0.0355(16) 0.0091(15) 0.0056(15) 0.0013(16)
O300 0.049(2) 0.032(2) 0.0416(17) -0.0141(15) 0.0228(16) -0.0075(17)
O400 0.052(3) 0.044(3) 0.054(2) -0.0113(18) 0.0200(18) 0.002(2)

loop_
_atom_type_symbol
_atom_type_description
_atom_type_scat_dispersion_real
_atom_type_scat_dispersion_imag
_atom_type_scat_source
C C 0.0033 0.0016 'International Tables Vol C Tables 4.2.6.8 and 6.1.1.4'
H H 0.0000 0.0000 'International Tables Vol C Tables 4.2.6.8 and 6.1.1.4'
Cl Cl 0.1484 0.1585 'International Tables Vol C Tables 4.2.6.8 and 6.1.1.4'
Co Co 0.3494 0.9721 'International Tables Vol C Tables 4.2.6.8 and 6.1.1.4'
N N 0.0061 0.0033 'International Tables Vol C Tables 4.2.6.8 and 6.1.1.4'
O O 0.0106 0.0060 'International Tables Vol C Tables 4.2.6.8 and 6.1.1.4'

loop_
_geom_angle_atom_site_label_1
_geom_angle_atom_site_label_2
_geom_angle_atom_site_label_3
_geom_angle
N24 Co1 N33 174.71(16)
N24 Co1 O21 83.89(13)
N33 Co1 O21 91.27(13)
N24 Co1 O36 93.57(14)
N33 Co1 O36 84.32(13)
O21 Co1 O36 90.59(12)
N24 Co1 N30 95.58(15)
N33 Co1 N30 86.74(14)
O21 Co1 N30 92.39(12)
O36 Co1 N30 170.64(14)
N24 Co1 N27 85.81(14)
N33 Co1 N27 99.08(14)
O21 Co1 N27 169.58(13)
O36 Co1 N27 91.65(12)
N30 Co1 N27 87.01(14)
C2 O1 Co2 114.3(3)
O17 C2 O1 124.0(4)
O17 C2 C3 120.4(4)
O1 C2 C3 115.6(4)
N4 C3 C19 117.8(3)
N4 C3 C2 108.4(4)
C19 C3 C2 118.4(4)
N4 C3 H3 103.3
C19 C3 H3 103.3
C2 C3 H3 103.3
C3 N4 C5 122.7(3)
C3 N4 Co2 110.9(3)
C5 N4 Co2 113.0(3)
C3 N4 H4 102(3)
C5 N4 H4 101(3)
Co2 N4 H4 104(3)
N4 C5 C6 105.0(3)
N4 C5 H5A 110.8
C6 C5 H5A 110.8
N4 C5 H5B 110.8
C6 C5 H5B 110.8
H5A C5 H5B 108.8
N7 C6 C5 111.2(3)
N7 C6 H6A 109.4
C5 C6 H6A 109.4
N7 C6 H6B 109.4
C5 C6 H6B 109.4
H6A C6 H6B 108.0
C6 N7 C8 114.4(4)
C6 N7 Co2 108.1(3)
C8 N7 Co2 109.2(2)
C6 N7 H7 108.3
C8 N7 H7 108.3
Co2 N7 H7 108.3
N7 C8 C9 107.8(4)
N7 C8 H8A 110.1
C9 C8 H8A 110.1
N7 C8 H8B 110.1
C9 C8 H8B 110.1
H8A C8 H8B 108.5
N10 C9 C8 109.6(3)
N10 C9 H9A 109.8
C8 C9 H9A 109.8
N10 C9 H9B 109.8
C8 C9 H9B 109.8
H9A C9 H9B 108.2
C11 N10 C9 115.2(4)
C11 N10 Co2 107.1(3)
C9 N10 Co2 109.6(2)
C11 N10 H10 108.3
C9 N10 H10 108.3
Co2 N10 H10 108.3
N10 C11 C12 110.3(3)
N10 C11 H11A 109.6
C12 C11 H11A 109.6
N10 C11 H11B 109.6
C12 C11 H11B 109.6
H11A C11 H11B 108.1
N13 C12 C11 105.6(4)
N13 C12 H12A 110.6
C11 C12 H12A 110.6
N13 C12 H12B 110.6
C11 C12 H12B 110.6
H12A C12 H12B 108.7
C14 N13 C12 128.2(4)
C14 N13 Co2 114.7(3)
C12 N13 Co2 115.6(3)
N13 C14 C20 125.6(4)
N13 C14 C15 112.5(4)
C20 C14 C15 119.3(4)
O18 C15 O16 126.3(4)
O18 C15 C14 119.7(4)
O16 C15 C14 113.9(3)
C15 O16 Co2 114.2(2)
C3 C19 H19A 109.5
C3 C19 H19B 109.5
H19A C19 H19B 109.5
C3 C19 H19C 109.5
H19A C19 H19C 109.5
H19B C19 H19C 109.5
C14 C20 H20A 109.5
C14 C20 H20B 109.5
H20A C20 H20B 109.5
C14 C20 H20C 109.5
H20A C20 H20C 109.5
H20B C20 H20C 109.5
N13 Co2 O1 92.52(14)
N13 Co2 O16 84.00(13)
O1 Co2 O16 90.35(12)
N13 Co2 N4 174.37(17)
O1 Co2 N4 84.36(13)
O16 Co2 N4 91.32(14)
N13 Co2 N7 96.61(15)
O1 Co2 N7 170.81(14)
O16 Co2 N7 91.68(12)
N4 Co2 N7 86.62(15)
N13 Co2 N10 85.59(14)
O1 Co2 N10 92.32(13)
O16 Co2 N10 169.35(14)
N4 Co2 N10 99.19(15)
N7 Co2 N10 87.32(14)
C22 O21 Co1 114.3(3)
O37 C22 O21 124.7(4)
O37 C22 C23 122.0(4)
O21 C22 C23 113.3(4)
N24 C23 C39 125.6(4)
N24 C23 C22 112.3(4)
C39 C23 C22 120.4(4)
C23 N24 C25 127.4(4)
C23 N24 Co1 115.8(3)
C25 N24 Co1 116.1(3)
N24 C25 C26 106.3(3)
N24 C25 H25A 110.5
C26 C25 H25A 110.5
N24 C25 H25B 110.5
C26 C25 H25B 110.5
H25A C25 H25B 108.7
N27 C26 C25 110.0(3)
N27 C26 H26A 109.7
C25 C26 H26A 109.7
N27 C26 H26B 109.7
C25 C26 H26B 109.7
H26A C26 H26B 108.2
C28 N27 C26 115.3(3)
C28 N27 Co1 110.0(2)
C26 N27 Co1 106.1(3)
C28 N27 H27 108.4
C26 N27 H27 108.4
Co1 N27 H27 108.4
N27 C28 C29 109.5(3)
N27 C28 H28A 109.8
C29 C28 H28A 109.8
N27 C28 H28B 109.8
C29 C28 H28B 109.8
H28A C28 H28B 108.2
N30 C29 C28 108.4(3)
N30 C29 H29A 110.0
C28 C29 H29A 110.0
N30 C29 H29B 110.0
C28 C29 H29B 110.0
H29A C29 H29B 108.4
C29 N30 C31 114.9(3)
C29 N30 Co1 109.8(2)
C31 N30 Co1 108.8(3)
C29 N30 H30 107.7
C31 N30 H30 107.7
Co1 N30 H30 107.7
N30 C31 C32 108.9(3)
N30 C31 H31A 109.9
C32 C31 H31A 109.9
N30 C31 H31B 109.9
C32 C31 H31B 109.9
H31A C31 H31B 108.3
N33 C32 C31 105.4(3)
N33 C32 H32A 110.7
C31 C32 H32A 110.7
N33 C32 H32B 110.7
C31 C32 H32B 110.7
H32A C32 H32B 108.8
C34 N33 C32 121.5(3)
C34 N33 Co1 111.0(2)
C32 N33 Co1 112.6(2)
C34 N33 H33 101(3)
C32 N33 H33 102(3)
Co1 N33 H33 107(3)
N33 C34 C40 117.3(3)
N33 C34 C35 107.6(3)
C40 C34 C35 117.7(4)
N33 C34 H34 104.2
C40 C34 H34 104.2
C35 C34 H34 104.2
O38 C35 O36 123.8(4)
O38 C35 C34 119.7(4)
O36 C35 C34 116.4(3)
C35 O36 Co1 114.1(2)
C23 C39 H39A 109.5
C23 C39 H39B 109.5
H39A C39 H39B 109.5
C23 C39 H39C 109.5
H39A C39 H39C 109.5
H39B C39 H39C 109.5
C34 C40 H40A 109.5
C34 C40 H40B 109.5
H40A C40 H40B 109.5
C34 C40 H40C 109.5
H40A C40 H40C 109.5
H40B C40 H40C 109.5
H100 O100 H101 103(5)
H200 O200 H201 111(5)
H300 O300 H301 104(5)
H400 O400 H401 119(6)

loop_
_geom_bond_atom_site_label_1
_geom_bond_atom_site_label_2
_geom_bond_distance
Co1 N24 1.884(3)
Co1 N33 1.903(3)
Co1 O21 1.905(3)
Co1 O36 1.910(3)
Co1 N30 1.932(3)
Co1 N27 1.968(3)
O1 C2 1.288(5)
O1 Co2 1.910(3)
C2 O17 1.241(5)
C2 C3 1.518(6)
C3 N4 1.414(5)
C3 C19 1.489(6)
C3 H3 0.9800
N4 C5 1.462(5)
N4 Co2 1.917(4)
N4 H4 0.8201(11)
C5 C6 1.517(6)
C5 H5A 0.9700
C5 H5B 0.9700
C6 N7 1.492(5)
C6 H6A 0.9700
C6 H6B 0.9700
N7 C8 1.506(6)
N7 Co2 1.943(3)
N7 H7 0.9100
C8 C9 1.506(5)
C8 H8A 0.9700
C8 H8B 0.9700
C9 N10 1.489(5)
C9 H9A 0.9700
C9 H9B 0.9700
N10 C11 1.489(5)
N10 Co2 1.951(4)
N10 H10 0.9100
C11 C12 1.517(6)
C11 H11A 0.9700
C11 H11B 0.9700
C12 N13 1.446(5)
C12 H12A 0.9700
C12 H12B 0.9700
N13 C14 1.289(5)
N13 Co2 1.904(3)
C14 C20 1.487(5)
C14 C15 1.540(6)
C15 O18 1.226(5)
C15 O16 1.277(5)
O16 Co2 1.914(3)
C19 H19A 0.9600
C19 H19B 0.9600
C19 H19C 0.9600
C20 H20A 0.9600
C20 H20B 0.9600
C20 H20C 0.9600
O21 C22 1.306(5)
C22 O37 1.208(5)
C22 C23 1.520(6)
C23 N24 1.299(5)
C23 C39 1.480(6)
N24 C25 1.445(5)
C25 C26 1.514(5)
C25 H25A 0.9700
C25 H25B 0.9700
C26 N27 1.500(5)
C26 H26A 0.9700
C26 H26B 0.9700
N27 C28 1.466(5)
N27 H27 0.9100
C28 C29 1.526(5)
C28 H28A 0.9700
C28 H28B 0.9700
C29 N30 1.486(5)
C29 H29A 0.9700
C29 H29B 0.9700
N30 C31 1.506(5)
N30 H30 0.9100
C31 C32 1.518(6)
C31 H31A 0.9700
C31 H31B 0.9700
C32 N33 1.473(5)
C32 H32A 0.9700
C32 H32B 0.9700
N33 C34 1.438(5)
N33 H33 0.8200(10)
C34 C40 1.490(5)
C34 C35 1.514(6)
C34 H34 0.9800
C35 O38 1.241(5)
C35 O36 1.286(5)
C39 H39A 0.9600
C39 H39B 0.9600
C39 H39C 0.9600
C40 H40A 0.9600
C40 H40B 0.9600
C40 H40C 0.9600
O100 H100 0.8600(11)
O100 H101 0.8599(10)
O200 H200 0.8599(10)
O200 H201 0.8600(11)
O300 H300 0.8600(11)
O300 H301 0.8600(10)
O400 H400 0.8600(10)
O400 H401 0.8600(11)

loop_
_geom_hbond_atom_site_label_D
_geom_hbond_atom_site_label_H
_geom_hbond_atom_site_label_A
_geom_hbond_distance_DH
_geom_hbond_distance_HA
_geom_hbond_distance_DA
_geom_hbond_angle_DHA
_geom_hbond_site_symmetry_A
O400 H400 O100 0.8600(10) 1.997(18) 2.837(6) 165(6) 2_656
N4 H4 O300 0.8201(11) 2.185(17) 2.965(5) 159(4) 2_656
N33 H33 Cl1 0.8200(10) 2.644(17) 3.401(3) 154(3) 1_455
O300 H301 O37 0.8600(10) 2.050(8) 2.905(4) 173(5) .
O400 H401 O17 0.8600(11) 2.14(3) 2.922(5) 151(5) 1_554
O300 H300 O200 0.8600(11) 2.02(2) 2.809(5) 152(5) 2_646
O200 H200 Cl1 0.8599(10) 2.299(16) 3.126(3) 161(4) 2_656
O200 H201 Cl2 0.8600(11) 2.296(13) 3.137(4) 166(5) 1_565
O100 H100 Cl2 0.8600(11) 2.294(11) 3.140(3) 168(4) .
O100 H101 Cl1 0.8599(10) 2.313(7) 3.170(4) 174(5) 2_646
N30 H30 Cl2 0.91 2.30 3.186(3) 165.7 2_656
N27 H27 O18 0.91 2.07 2.885(4) 148.8 1_455
N10 H10 Cl1 0.91 2.32 3.185(4) 158.3 1_556
N7 H7 O38 0.91 1.97 2.846(4) 160.3 1_655
